data_2000227
loop_
_publ_author_name
'Wang, J.-L.'
'Sun, M.'
'Miao, F. M.'
'Wu, S.-Y.'
'Gong, F.-S.'
'Duan, X.-H.'

_publ_section_title
;
 Structure of an inclusion compound of Ag~2~(SCN)~4~ and
 5,7,7,12,14,14-hexamethyl-1,4,8,11-tetraazatricyclo[9.3.1.1^4,8^]hexadecane
;
_journal_issue 10
_journal_name_full 'Acta Crystallographica Section C'
_journal_page_first 2203
_journal_page_last 2205
_journal_paper_doi 10.1107/S0108270191003888
_journal_volume 47
_journal_year 1991
_chemical_formula_sum 'C22 H36 Ag2 N8 S4'
_chemical_formula_weight 756.56
_space_group_IT_number 14
_space_group_name_Hall '-P 2yn'
_space_group_name_H-M_alt 'P 1 21/n 1'
_symmetry_cell_setting monoclinic
_symmetry_space_group_name_Hall '-P 2yn'
_symmetry_space_group_name_H-M 'P 1 21/n 1'
_cell_angle_alpha 90
_cell_angle_beta 90.44(4)
_cell_angle_gamma 90
_cell_formula_units_Z 2
_cell_length_a 12.032(3)
_cell_length_b 7.288(4)
_cell_length_c 16.933(4)
_cell_volume 1484.8(10)
_diffrn_radiation_type Mo
_diffrn_radiation_wavelength 0.71073
_exptl_absorpt_coefficient_mu 1.6035
_exptl_crystal_density_diffrn 1.691
_exptl_crystal_F_000 764
_cod_data_source_file ab0168.cif
_cod_data_source_block ab0168a
_cod_original_cell_volume 1485(2)
_cod_database_code 2000227

loop_
_space_group_symop_id
_space_group_symop_operation_xyz
1 x,y,z
2 -x+1/2,y+1/2,-z+1/2
3 -x,-y,-z
4 x+1/2,-y+1/2,z+1/2

loop_
_atom_site_label
_atom_site_fract_x
_atom_site_fract_y
_atom_site_fract_z
Ag(1) -.04749(4) .16743(5) -.03575(3)
S(1) .16871(9) .11540(10) .03363(7)
S(2) -.02670(10) .3631(2) -.15426(6)
N(1) .3253(4) -.0024(5) -.0773(3)
N(2) -.0670(4) .3304(8) .0801(3)
N(11) .4047(2) -.3645(3) -.10100(10)
N(12) .5686(2) -.5428(3) -.08200(10)
C(1) .2609(3) .0408(4) -.0314(3)
C(2) .0282(3) .5418(6) -.1093(2)
C(10) .3291(2) -.4324(4) .0360(2)
C(11) .3342(2) -.4874(4) -.0510(2)
C(12) .3994(2) -.4163(5) -.1879(2)
C(13) .4558(3) -.6020(5) -.1999(2)
C(14) .5750(2) -.6134(5) -.1643(2)
C(21) .2806(3) -.4131(8) -.2197(2)
C(22) .6043(4) -.8172(5) -.1622(3)
C(23) .6593(3) -.5140(8) -.2160(2)
C(00) .5254(2) -.3608(3) -.0783(2)
H(001) .525(4) -.325(7) -.025(3)
H(002) .566(4) -.275(6) -.116(3)
H(101) .278(7) -.470(10) .057(5)
H(102) .304(7) -.300(10) .042(5)
H(111) .28(2) -.46(3) -.070(10)
H(112) .381(5) -.599(8) -.058(3)
H(131) .443(3) -.614(5) -.261(2)
H(132) .404(6) -.700(10) -.173(4)
H(211) .312(8) -.380(10) -.276(6)
H(212) .249(4) -.315(8) -.194(3)
H(213) .229(8) -.530(10) -.193(6)
H(221) .570(10) -.82(2) -.129(7)
H(222) .68(2) -.83(3) -.150(10)
H(223) .591(5) -.895(8) -.217(3)
H(231) .648(3) -.420(4) -.218(2)
H(232) .734(9) -.550(10) -.196(6)
H(233) .638(3) -.517(6) -.274(2)

loop_
_geom_bond_atom_site_label_1
_geom_bond_atom_site_label_2
_geom_bond_distance
Ag(1) S(1) 2.8710(10)
Ag(1) N(2) 2.3070(10)
S(1) C(1) 1.6600(10)
N(1) C(1) 1.146(2)
N(11) C(1) 1.5010(10)
N(11) C(00) 1.4990(10)
N(12) C(14) 1.4890(10)
C(10) C(11) 1.5280(10)
C(12) C(21) 1.5240(10)
C(14) C(22) 1.5270(10)
Ag(1) S(2) 2.4760(10)
Ag(1) S(1) 2.5260(10)
S(2) C(2) 1.6440(10)
N(2) C(2) 1.151(2)
N(11) C(12) 1.5190(10)
N(12) C(10) 1.4640(10)
C(12) C(13) 1.5280(10)
C(13) C(14) 1.5540(10)
C(14) C(23) 1.5270(10)
N(12) C(00) 1.4260(10)
C(00) H(001) 0.939(9)
C(10) H(101) 0.763(7)
C(11) H(111) 0.752(7)
C(13) H(132) 1.05(2)
C(21) H(212) 0.921(9)
C(22) H(221) 0.700(8)
C(22) H(223) 1.09(2)
C(23) H(232) 0.993(9)
C(00) H(002) 1.017(13)
C(10) H(102) 0.999(8)
C(11) H(112) 0.997(8)
C(13) H(131) 1.053(11)
C(21) H(211) 1.05(3)
C(21) H(213) 1.13(2)
C(22) H(222) 0.937(9)
C(23) H(231) 0.699(7)
C(23) H(233) 1.019(12)
